data_2010151
loop_
_publ_author_name
'ElBelghitti, Alaoui'
'Boukhari, Ali'
'Holt, Elizabeth M.'

_publ_section_title
;
 Cadmium iron(III) iron(II) diphosphate
;
_journal_issue 11
_journal_name_full 'Acta Crystallographica Section C'
_journal_page_first 1648
_journal_page_last 1650
_journal_paper_doi 10.1107/S0108270194006967
_journal_volume 50
_journal_year 1994
_chemical_formula_moiety 'Cd2.06 Fe1 Fe0.44 O14 P4'
_chemical_formula_sum 'Cd2.06 Fe1.44 O14 P4'
_chemical_formula_weight 659.9
_chemical_name_systematic
;
    Cadmium Iron Diphosphate
;
_space_group_IT_number 20
_symmetry_cell_setting orthorhombic
_symmetry_space_group_name_Hall 'C 2c 2'
_symmetry_space_group_name_H-M 'C 2 2 21'
_cell_angle_alpha 90.0
_cell_angle_beta 90.0
_cell_angle_gamma 90.0
_cell_formula_units_Z 8
_cell_length_a 8.7020(10)
_cell_length_b 9.8890(10)
_cell_length_c 23.968(3)
_cell_measurement_reflns_used 25
_cell_measurement_temperature 298
_cell_measurement_theta_max 17.0
_cell_measurement_theta_min 10.0
_cell_volume 2062.5(4)
_computing_cell_refinement XSCANS
_computing_data_collection 'XSCANS (Fait, 1991)'
_computing_data_reduction XSCANS
_computing_molecular_graphics ' CHEM3D (Rubenstein & Rubenstein, 1987)'
_computing_structure_refinement SHELXS86
_computing_structure_solution 'SHELXS86 (Sheldrick, 1990)'
_diffrn_ambient_temperature 298
_diffrn_measurement_device 'Syntex P4 four-circle'
_diffrn_measurement_method \q/2\q
_diffrn_radiation_monochromator 'highly oriented graphite crystal'
_diffrn_radiation_source 'fine-focus sealed tube'
_diffrn_radiation_type 'Mo K\a'
_diffrn_radiation_wavelength 0.71073
_diffrn_reflns_limit_h_max 12
_diffrn_reflns_limit_h_min -1
_diffrn_reflns_limit_k_max 13
_diffrn_reflns_limit_k_min -1
_diffrn_reflns_limit_l_max 33
_diffrn_reflns_limit_l_min -1
_diffrn_reflns_number 2174
_diffrn_reflns_theta_max 22.5
_diffrn_reflns_theta_min 3.5
_diffrn_standards_decay_% 0
_diffrn_standards_interval_time '97 reflections'
_diffrn_standards_number 3
_exptl_absorpt_coefficient_mu 6.902
_exptl_absorpt_correction_T_max 0.37
_exptl_absorpt_correction_T_min 0.12
_exptl_absorpt_correction_type semi-empirical
_exptl_crystal_colour 'dark brown'
_exptl_crystal_density_diffrn 4.250
_exptl_crystal_description chunk
_exptl_crystal_F_000 2466.75
_exptl_crystal_size_max 0.1
_exptl_crystal_size_mid 0.1
_exptl_crystal_size_min 0.1
_refine_diff_density_max 1.38
_refine_diff_density_min -1.67
_refine_ls_goodness_of_fit_obs 0.95
_refine_ls_matrix_type full
_refine_ls_number_parameters 207
_refine_ls_number_reflns 1470
_refine_ls_R_factor_obs .0489
_refine_ls_shift/esd_max 0.012
_refine_ls_shift/esd_mean 0.001
_refine_ls_structure_factor_coef F
_refine_ls_weighting_details 'w = 1/\s^2^(F) + 0.0008F^2^'
_refine_ls_weighting_scheme calc
_refine_ls_wR_factor_obs .0525
_reflns_number_observed 1470
_reflns_number_total 2056
_reflns_observed_criterion F>4.0\s(F)
_cod_data_source_file br1058.cif
_cod_data_source_block holt_compound_1
_cod_depositor_comments
;
The following automatic conversions were performed:

'_refine_ls_weighting_scheme' value 'w = 1/\s^2^(F) + 0.0008F^2^' was
changed to 'calc'. New tag '_refine_ls_weighting_details' was
created. The value of the new tag was set to 'w = 1/\s^2^(F) +
0.0008F^2^'.

Automatic conversion script
Id: cif_fix_values 3143 2015-03-26 13:38:13Z robertas 
;
_cod_original_cell_volume 2062.5(3)
_cod_original_sg_symbol_H-M 'C  2  2 21'
_cod_original_formula_sum 'Cd2.06 Fe1 Fe0.44 O14 P4'
_cod_database_code 2010151

loop_
_symmetry_equiv_pos_as_xyz
x,y,z
x,-y,-z
-x,-y,1/2+z
-x,y,1/2-z
1/2+x,1/2+y,z
1/2+x,1/2-y,-z
1/2-x,1/2-y,1/2+z
1/2-x,1/2+y,1/2-z

loop_
_atom_site_aniso_label
_atom_site_aniso_U_11
_atom_site_aniso_U_22
_atom_site_aniso_U_33
_atom_site_aniso_U_12
_atom_site_aniso_U_13
_atom_site_aniso_U_23
Cd1 0.0180(10) 0.0190(10) 0.0210(10) 0 0 0.0030(10)
Cd2 0.0180(10) 0.0180(10) 0.0270(10) 0.0010(10) 0.0000(10) 0.0030(10)
Fe3 0.0120(10) 0.0120(10) 0.0150(10) -0.0010(10) 0.0020(10) -0.0010(10)
Cd/Fe4 0.0160(10) 0.0180(10) 0.0280(10) 0.0000(10) 0.0000(10) 0.0060(10)
Cd/Fe5 0.0190(10) 0.0170(10) 0.0170(10) 0.0000(10) 0.0020(10) 0.0000(10)
P1 0.021(2) 0.019(2) 0.012(2) -0.001(2) 0.000(2) -0.002(2)
P2 0.015(2) 0.014(2) 0.015(2) 0.001(2) 0.003(2) 0.0030(10)
P3 0.016(2) 0.013(2) 0.019(2) 0.004(2) -0.001(2) -0.001(2)
P4 0.015(2) 0.013(2) 0.017(2) 0.001(2) -0.002(2) 0.001(2)
O11 0.013(5) 0.030(6) 0.022(5) -0.008(6) 0.003(4) -0.002(5)
O12 0.055(9) 0.016(6) 0.028(7) -0.001(7) -0.013(7) 0.002(5)
O13 0.016(5) 0.028(6) 0.025(6) -0.012(6) 0.001(5) 0.002(5)
O14 0.018(5) 0.022(5) 0.022(5) 0.0021(6) 0.004(5) -0.002(5)
O21 0.021(6) 0.031(7) 0.013(7) -0.003(6) 0.000(5) -1(5)
O22 0.020(6) 0.014(5) 0.027(6) 0.006(5) 0.002(6) 0.006(5)
O23 0.020(6) 0.021(5) 0.008(4) 0.005(6) -0.001(4) -0.001(5)
O31 0.019(6) 0.015(5) 0.028(6) -0.001(5) -0.007(5) -0.008(5)
O32 0.036(7) 0.018(6) 0.022(6) 0.010(6) 0.002(6) 0.000(5)
O33 0.018(5) 0.017(5) 0.018(5) -0.001(5) -0.008(5) -0.005(4)
O34 0.024(6) 0.025(6) 0.018(5) -0.009(6) -0.007(5) 0.013(5)
O41 0.021(6) 0.024(6) 0.052(8) 0.014(6) 0.009(6) -0.009(7)
O42 0.015(5) 0.023(6) 0.014(5) 0.001(5) 0.002(4) -0.009(5)
O43 0.025(6) 0.012(5) 0.021(5) 0.009(5) 0.008(6) -0.008(5)

loop_
_atom_site_label
_atom_site_fract_x
_atom_site_fract_y
_atom_site_fract_z
_atom_site_U_iso_or_equiv
_atom_site_thermal_displace_type
_atom_site_calc_flag
_atom_site_calc_attached_atom
Cd1 0.1911(2) 0.0000 0.5000 19.0(10) Uani ? ?
Cd2 -0.3154(2) 0.14970(10) 0.36500(10) 21.0(10) Uani ? ?
Fe3 0.0739(2) 0.1597(2) 0.37740(10) 13.0(10) Uani ? ?
Cd/Fe4 0.5810(2) 0.0000 0.5000 21.0(10) Uani ? ?
Cd/Fe5 0.5000 0.2992(2) 0.2500 18.0(10) Uani ? ?
P1 -0.2456(6) 0.0502(5) 0.2310(2) 17.0(10) Uani ? ?
P2 -0.3780(5) -0.0488(4) 0.1248(2) 14.0(10) Uani ? ?
P3 0.3866(5) 0.3655(4) 0.3831(2) 16.0(10) Uani ? ?
P4 0.4002(5) 0.2956(4) 0.5046(2) 15.0(10) Uani ? ?
O11 -0.3335(12) 0.1389(13) 0.2710(5) 22(3) Uani ? ?
O12 -0.1878(18) -0.0749(11) 0.2588(5) 33(4) Uani ? ?
O13 -0.1243(14) 0.1256(12) 0.1986(5) 23(3) Uani ? ?
O14 -0.3780(13) 0.0061(12) 0.1873(4) 21(3) Uani ? ?
O21 -0.5157(14) 0.0152(14) 0.0974(4) 22(3) Uani ? ?
O22 -0.3908(14) -0.2033(12) 0.1294(5) 20(3) Uani ? ?
O23 -0.2260(12) -0.0032(12) 0.0989(4) 16(3) Uani ? ?
O31 0.2296(14) 0.3043(12) 0.3856(5) 21(3) Uani ? ?
O32 0.4952(16) 0.2947(12) 0.3441(5) 26(4) Uani ? ?
O33 0.3894(14) 0.5183(11) 0.3733(4) 18(3) Uani ? ?
O34 0.4568(13) 0.3480(12) 0.4447(4) 23(3) Uani ? ?
O41 0.2512(15) 0.3568(14) 0.5235(5) 32(4) Uani ? ?
O42 0.5376(12) 0.3450(13) 0.5390(4) 17(3) Uani ? ?
O43 0.3906(13) 0.1419(11) 0.5015(5) 19(3) Uani ? ?

loop_
_atom_type_symbol
_atom_type_scat_dispersion_real
_atom_type_scat_dispersion_imag
_atom_type_scat_source
Fe 0.4 1.0 'International Tables Vol C Tables 4.2.6.8 and 6.1.1.4'
Fe 0.4 1.0 'International Tables Vol C Tables 4.2.6.8 and 6.1.1.4'
Cd -0.8 1.6 'International Tables Vol C Tables 4.2.6.8 and 6.1.1.4'
P 0.1 0.2 'International Tables Vol C Tables 4.2.6.8 and 6.1.1.4'
O 0.0 0.0 'International Tables Vol C Tables 4.2.6.8 and 6.1.1.4'

loop_
_geom_angle_atom_site_label_1
_geom_angle_atom_site_label_2
_geom_angle_atom_site_label_3
_geom_angle_site_symmetry_1
_geom_angle_site_symmetry_3
_geom_angle
_geom_angle_publ_flag
O43 Cd1 O43 . 2_556 77.9(6) no
O43 Cd1 O42 . 5_445 152.6(4) no
O43 Cd1 O42 2_556 6_456 152.6(4) no
O43 Cd1 O23 2_556 3_555 85.8(4) no
O42 Cd1 O23 6_456 3_555 118.8(4) no
O43 Cd1 O23 . 4_555 85.8(4) no
O42 Cd1 O23 5_445 4_555 118.8(4) no
O23 Cd1 O23 3_555 4_555 165.4(5) no
O43 Cd1 O42 2_556 5_445 92.3(4) no
O43 Cd1 O42 . 6_456 92.3(4) no
O42 Cd1 O42 5_445 6_456 106.7(6) no
O43 Cd1 O23 . 3_555 82.9(4) no
O42 Cd1 O23 5_445 3_555 70.8(4) no
O43 Cd1 O23 2_556 4_555 82.9(4) no
O42 Cd1 O23 6_456 4_555 70.8(4) no
O11 Cd2 O32 . 1_455 75.9(4) no
O11 Cd2 O22 . 8_455 98.1(4) no
O32 Cd2 O22 1_455 8-_455 100.4(4) no
O33 Cd2 O21 5_445 4_455 98.5(4) no
O22 Cd2 O21 8_455 4_455 152.1(4) no
O11 Cd2 O33 . 5_445 96.8(4) no
O33 Cd2 O32 5_445 1_455 170.9(4) no
O33 Cd2 O22 5_445 8-_455 74.9(4) no
O11 Cd2 O21 . 4_455 109.7(4) no
O32 Cd2 O21 1_455 4_455 89.2(5) no
O43 Cd/Fe4 O41 2_556 5_545 96.0(5) no
O43 Cd/Fe4 O41 . 6_556 96.0(5) no
O41 Cd/Fe4 O41 4_545 6_556 91.7(7) no
O43 Cd/Fe4 O21 . 3_555 81.0(4) no
O41 Cd/Fe4 O21 5_545 3_555 82.3(5) no
O43 Cd/Fe4 O21 2_556 4_555 81.0(4) no
O41 Cd/Fe4 O21 6_556 4_555 82.3(5) no
O43 Cd/Fe4 O43 . 2_556 80.5(6) no
O43 Cd/Fe4 O41 . 5_545 163.3(5) no
O43 Cd/Fe4 O41 2_556 6_556 163.3(5) no
O43 Cd/Fe4 O21 2_556 3_555 78.2(4) no
O41 Cd/Fe4 O21 6_556 3_555 117.6(5) no
O43 Cd/Fe4 O21 . 3_555 78.2(4) no
O41 Cd/Fe4 O21 5_545 3_555 117.6(5) no
O21 Cd/Fe4 O21 3_555 3_555 152.7(6) no
O32 Cd/Fe5 O11 . 1_655 76.7(4) no
O11 Cd/Fe5 O11 1_655 4_555 88.1(6) no
O11 Cd/Fe5 O12 1_655 5_555 158.4(5) no
O32 Cd/Fe5 O12 . 8_555 97.4(5) no
O11 Cd/Fe5 O12 4_555 8_555 158.4(5) no
O32 Cd/Fe5 O32 . 4_655 177.7(6) no
O11 Cd/Fe5 O32 4_555 4_655 76.7(4) no
O12 Cd/Fe5 O32 8_555 4_655 84.0(5) no
O32 Cd/Fe5 O11 . 4_555 101.6(4) no
O32 Cd/Fe5 O12 . 5_555 84.0(5) no
O11 Cd/Fe5 O12 4_555 5_555 86.4(5) no
O11 Cd/Fe5 O12 1_655 8_555 86.4(5) no
O12 Cd/Fe5 O12 5_555 8_555 105.8(7) no
O11 Cd/Fe5 O32 1_655 4_655 101.6(4) no
O12 Cd/Fe5 O32 5_555 4_655 97.4(5) no
O31 Fe3 O42 . 6_456 91.4(5) no
O42 Fe3 O13 6_456 4_555 167.6(5) no
O42 Fe3 O33 6_456 5_445 85.0(4) no
O31 Fe3 O23 . 4_555 95.3(5) no
O13 Fe3 O23 4_555 4_555 88.7(4) no
O31 Fe3 O22 . 8_455 93.5(5) no
O13 Fe3 O22 4_555 8_455 102.4(5) no
O23 Fe3 O22 4_555 8_455 165.3(4) no
O31 Fe3 O13 . 4_555 93.7(5) no
O31 Fe3 O33 . 5_455 173.7(5) no
O13 Fe3 O33 4_555 5_455 90.8(5) no
O42 Fe3 O23 6_456 4_555 79.6(4) no
O33 Fe3 O23 5_445 4_555 89.1(4) no
O42 Fe3 O22 6_456 8_455 88.5(5) no
O33 Fe3 O22 5_445 8_455 81.2(4) no
O43 P4 O41 . . 111.6(7) yes
O43 P4 O34 . . 107.2(7) yes
O41 P4 O34 . . 113.9(7) yes
O43 P4 O42 . . 112.7(7) yes
O42 P4 O41 . . 112.5(7) yes
O42 P4 O34 . . 98.1(6) yes
O11 P1 O14 . . 102.0(6) yes
O11 P1 O12 . . 111.7(7) yes
O12 P1 O14 . . 107.9(7) yes
O11 P1 O13 . . 113.2(7) yes
O14 P1 O13 . . 107.3(6) yes
O12 P1 O13 . . 113.8(8) yes
P4 O34 P3 . . 137.8(8) yes
P1 O14 P2 . . 134.5(8) yes
O34 P3 O33 . . 104.0(6) yes
O33 P3 P32 . . 110.8(7) yes
O33 P3 O31 . . 114.9(7) yes
O34 P3 O32 . . 106.4(7) yes
O34 P3 O31 . . 105.5(7) yes
O32 P3 O31 . . 114.3(7) yes
O14 P2 O23 . . 106.3(6) yes
O23 P2 O22 . . 112.7(7) yes
O23 P2 O21 . . 112.8(7) yes
O14 P2 O22 . . 105.7(7) yes
O14 P2 O21 . . 105.4(6) yes
O22 P2 O21 . . 113.1(7) yes

loop_
_geom_bond_atom_site_label_1
_geom_bond_atom_site_label_2
_geom_bond_site_symmetry_1
_geom_bond_site_symmetry_2
_geom_bond_distance
_geom_bond_publ_flag
Cd1 O43 . 2_556 2.232(11) yes
Cd1 O42 . 6_456 2.239(11) yes
Cd1 O23 . 4_555 2.391(10) yes
Cd1 O43 . . 2.232(11) yes
Cd1 O42 . 5_445 2.239(11) yes
Cd1 O23 . 3_555 2.391(10) yes
Cd2 O41 . . 2.736(11) yes
Cd2 O33 . 5_445 2.214(12) yes
Cd2 O22 . 8_455 2.314(12) yes
Cd2 O11 . . 2.260(11) yes
Cd2 O32 . 1_455 2.241(13) yes
Cd2 O21 . 4_455 2.177(12) yes
Fe3 O31 . . 1.979(12) yes
Fe3 O13 . 4_555 1.904(11) yes
Fe3 O23 . 4_555 2.161(12) yes
Fe3 O42 . 6_456 2.027(10) yes
Fe3 O33 . 5_445 2.131(12) yes
Fe3 O22 . 8_455 2.098(12) yes
Cd/Fe4 O43 . . 2.172(11) yes
Cd/Fe4 O41 . 5_545 2.125(14) yes
Cd/Fe4 O21 . 3_555 2.408(10) yes
Cd/Fe4 O43 . 2_556 2.172(11) yes
Cd/Fe4 O41 . 6_556 2.125(14) yes
Cd/Fe4 O21 . 4_555 2.408(10) yes
Cd/Fe5 O32 . . 2.257(11) yes
Cd/Fe5 O11 . 4_555 2.206(12) yes
Cd/Fe5 O12 . 8_555 2.065(14) yes
Cd/Fe5 O11 . 1_655 2.206(12) yes
Cd/Fe5 O12 . 5_555 2.065(14) yes
Cd/Fe5 O32 . 4_655 2.257(11) yes
P1 O11 . . 1.507(13) yes
P1 O12 . . 1.492(13) yes
P1 O13 . . 1.509(12) yes
P1 O14 . . 1.618(12) yes
P2 O14 . . 1.593(11) yes
P2 O21 . . 1.505(13) yes
P2 O22 . . 1.536(12) yes
P2 O23 . . 1.528(12) yes
P3 O31 . . 1.496(13) yes
P3 O32 . . 1.502(13) yes
P3 O33 . . 1.530(12) yes
P4 O41 . . 1.502(14) yes
P4 O42 . . 1.533(11) yes
P4 O43 . . 1.524(11) yes
P4 O34 . . 1.603(11) yes
